data_4344256
loop_
_publ_author_name
'Hong, F.E.'
'White, J.P.'
'McCarthy, D.A.'
'Cotrell, C.E.'
'Shore, S.G.'

_publ_section_title
;
 Reaction of THF.BH3 with H2 Ru4 (C O)13 and H4 Ru4 (C O)12; Preparation
 and Structure of the Tetraruthenium 'butterfly' cluster H Ru4 (C O)12 B
 H2
;
_journal_name_full 'Inorganic Chemistry'
_journal_page_first 2874
_journal_page_last 2876
_journal_volume 29
_journal_year 1990
_chemical_formula_sum 'C12 H3 B O12 Ru4'
_chemical_name_systematic 'H ((Ru (C O)3)4 H2 B)'
_space_group_IT_number 8
_symmetry_space_group_name_Hall 'C -2y'
_symmetry_space_group_name_H-M 'C 1 m 1'
_cell_angle_alpha 90
_cell_angle_beta 112.86
_cell_angle_gamma 90
_cell_formula_units_Z 2
_cell_length_a 10.432
_cell_length_b 15.709
_cell_length_c 6.472
_cell_volume 977.304
_citation_journal_id_ASTM INOCAJ
_cod_data_source_file Hong_INOCAJ_1990_1643.cif
_cod_data_source_block C12H3B1O12Ru4
_cod_original_cell_volume 977.3039
_cod_original_formula_sum 'C12 H3 B1 O12 Ru4'
_cod_database_code 4344256

loop_
_symmetry_equiv_pos_as_xyz
x,y,z
x,-y,z
x+1/2,y+1/2,z
x+1/2,-y+1/2,z

loop_
_atom_site_label
_atom_site_type_symbol
_atom_site_fract_x
_atom_site_fract_y
_atom_site_fract_z
_atom_site_occupancy
_atom_site_U_iso_or_equiv
O7 O-2 0.5209 0.3246 0.4566 1 0.0
O1 O-2 0.1763 0 0.5027 1 0.0
H3 H+1 0.81 0 0.2 1 0.0
O3 O-2 0.9173 0.5 0.0133 1 0.0
C4 C+2 0.4719 0.0909 0.533 1 0.0
C1 C+2 0.1158 0 0.312 1 0.0
H1 H+1 0.895 0 0.71 1 0.0
C3 C+2 0.4781 0 0.901 1 0.0
C5 C+2 0.6483 0.1477 0.1042 1 0.0
O2 O-2 0.1871 -0.1485 0.937 1 0.0
O6 O-2 0.8121 0.2241 0.7163 1 0.0
O5 O-2 0.5646 0.1845 0.1371 1 0.0
C6 C+2 0.8047 0.1777 0.8455 1 0.0
H2 H+1 0.693 0 0.582 1 0.0
Ru1 Ru 0.014 0 0.997 1 0.0
Ru2 Ru 0.58258 0 0.71605 1 0.0
O4 O-2 0.9053 0.3559 0.4264 1 0.0
C7 C+2 0.9396 0.1431 0.3085 1 0.0
C2 C+2 0.1211 -0.093 0.9541 1 0.0
Ru3 Ru 0.79638 0.09239 0.04923 1 0.0
B1 B-3 0.7986 0 0.796 1 0.0
